data_4328854
loop_
_publ_author_name
'Celedonio M. \'Alvarez'
'Ra\'ul Garc\'ia-Rodr\'iguez'
'Jose M. Mart\'in-Alvarez'
'Daniel Miguel'
'Jos\'e A. Turiel'

_publ_contact_author
;
     DANIEL MIGUEL
     IU CINQUIMA/Quimica Inorganica
     Facultad de Ciencias
     Universidad de Valladolid
     C/ Prado de la Magdalena s/n
     47005 Valladolid
     SPAIN
;
_publ_contact_author_email dmsj@qi.uva.es
_publ_contact_author_fax +34-983-423013
_publ_contact_author_phone +34-983-184096
_publ_section_title
;
 Macrocycle Formation by Proton-Template-Induced Dimerization of Complexes
 with (Alkoxoimino)pyridine
;
_journal_name_full 'Inorganic Chemistry'
_journal_page_first 3938
_journal_page_last 3940
_journal_paper_doi 10.1021/ic300196w
_journal_volume 51
_journal_year 2012
_chemical_formula_sum 'C11 H10 Br Mn N2 O4'
_chemical_formula_weight 369.06
_chemical_name_systematic
; 
 ? 
;
_space_group_IT_number 14
_symmetry_cell_setting monoclinic
_symmetry_space_group_name_Hall '-P 2yn'
_symmetry_space_group_name_H-M 'P 1 21/n 1'
_atom_sites_solution_hydrogens geom
_atom_sites_solution_primary direct
_atom_sites_solution_secondary difmap
_audit_creation_method SHELXL-97
_cell_angle_alpha 90.00
_cell_angle_beta 103.865(3)
_cell_angle_gamma 90.00
_cell_formula_units_Z 4
_cell_length_a 10.4707(18)
_cell_length_b 11.548(2)
_cell_length_c 11.583(2)
_cell_measurement_reflns_used 4034
_cell_measurement_temperature 299(2)
_cell_measurement_theta_max 23.252
_cell_measurement_theta_min 2.528
_cell_volume 1359.8(4)
_computing_cell_refinement 'Bruker SMART'
_computing_data_collection 'Bruker SMART'
_computing_data_reduction 'Bruker SHELXTL'
_computing_molecular_graphics 'Bruker SHELXTL'
_computing_publication_material 'Bruker SHELXTL'
_computing_structure_refinement 'SHELXL-97 (Sheldrick, 1997)'
_computing_structure_solution
;
 M. C. Burla, M. Camalli, B. Carrozzini, G. L. Cascarano, C. Giacovazzo, 
G. Polidori and R. Spagna. J. Appl. Cryst. (2003). 36, 1103.'
;
_diffrn_ambient_temperature 299(2)
_diffrn_measured_fraction_theta_full 0.998
_diffrn_measured_fraction_theta_max 0.998
_diffrn_measurement_device_type 'CCD area detector'
_diffrn_measurement_method 'phi and omega scans'
_diffrn_radiation_monochromator graphite
_diffrn_radiation_source 'fine-focus sealed tube'
_diffrn_radiation_type MoK\a
_diffrn_radiation_wavelength 0.71073
_diffrn_reflns_av_R_equivalents 0.0230
_diffrn_reflns_av_sigmaI/netI 0.0179
_diffrn_reflns_limit_h_max 11
_diffrn_reflns_limit_h_min -11
_diffrn_reflns_limit_k_max 12
_diffrn_reflns_limit_k_min -12
_diffrn_reflns_limit_l_max 8
_diffrn_reflns_limit_l_min -12
_diffrn_reflns_number 5926
_diffrn_reflns_theta_full 23.26
_diffrn_reflns_theta_max 23.26
_diffrn_reflns_theta_min 2.36
_exptl_absorpt_coefficient_mu 3.919
_exptl_absorpt_correction_T_max 1.000000
_exptl_absorpt_correction_T_min 0.608908
_exptl_absorpt_correction_type multi-scan
_exptl_absorpt_process_details SADABS
_exptl_crystal_colour RED
_exptl_crystal_density_diffrn 1.803
_exptl_crystal_description PRISM
_exptl_crystal_F_000 728
_exptl_crystal_size_max 0.48
_exptl_crystal_size_mid 0.28
_exptl_crystal_size_min 0.19
_refine_diff_density_max 0.430
_refine_diff_density_min -0.317
_refine_diff_density_rms 0.069
_refine_ls_extinction_coef 0.0131(7)
_refine_ls_extinction_expression Fc^*^=kFc[1+0.001xFc^2^\l^3^/sin(2\q)]^-1/4^
_refine_ls_extinction_method SHELXL
_refine_ls_goodness_of_fit_ref 1.130
_refine_ls_hydrogen_treatment constr
_refine_ls_matrix_type full
_refine_ls_number_parameters 174
_refine_ls_number_reflns 1951
_refine_ls_number_restraints 0
_refine_ls_restrained_S_all 1.130
_refine_ls_R_factor_all 0.0284
_refine_ls_R_factor_gt 0.0250
_refine_ls_shift/su_max 0.001
_refine_ls_shift/su_mean 0.000
_refine_ls_structure_factor_coef Fsqd
_refine_ls_weighting_details 'calc w=1/[\s^2^(Fo^2^)+(0.0353P)^2^+0.7677P] where P=(Fo^2^+2Fc^2^)/3'
_refine_ls_weighting_scheme calc
_refine_ls_wR_factor_gt 0.0655
_refine_ls_wR_factor_ref 0.0670
_reflns_number_gt 1765
_reflns_number_total 1951
_reflns_threshold_expression >2sigma(I)
_cod_data_source_file ic300196w_si_002_1.cif
_cod_data_source_block Compound_1a_jt375brm
_cod_original_cell_volume 1359.7(4)
_cod_database_code 4328854

loop_
_symmetry_equiv_pos_as_xyz
'x, y, z'
'-x+1/2, y+1/2, -z+1/2'
'-x, -y, -z'
'x-1/2, -y-1/2, z-1/2'

loop_
_atom_site_label
_atom_site_type_symbol
_atom_site_fract_x
_atom_site_fract_y
_atom_site_fract_z
_atom_site_U_iso_or_equiv
_atom_site_adp_type
_atom_site_occupancy
_atom_site_symmetry_multiplicity
_atom_site_calc_flag
_atom_site_refinement_flags
Mn1 Mn 0.17004(4) 0.68899(4) 0.40495(4) 0.03235(17) Uani 1 1 d .
Br1 Br 0.09494(3) 0.71605(3) 0.18109(3) 0.04687(16) Uani 1 1 d .
N1 N 0.3515(2) 0.6504(2) 0.3773(2) 0.0341(5) Uani 1 1 d .
N2 N 0.2542(2) 0.8494(2) 0.4128(2) 0.0353(6) Uani 1 1 d .
C1 C 0.2158(3) 0.6702(3) 0.5636(3) 0.0388(7) Uani 1 1 d .
O1 O 0.2379(2) 0.6576(2) 0.6639(2) 0.0595(6) Uani 1 1 d .
C2 C 0.1095(3) 0.5412(3) 0.3884(3) 0.0436(7) Uani 1 1 d .
O2 O 0.0719(3) 0.4481(2) 0.3812(3) 0.0707(8) Uani 1 1 d .
C3 C 0.0092(3) 0.7343(3) 0.4171(3) 0.0470(8) Uani 1 1 d .
O3 O -0.0933(3) 0.7601(3) 0.4266(3) 0.0756(8) Uani 1 1 d .
C11 C 0.3995(3) 0.5467(3) 0.3606(3) 0.0420(7) Uani 1 1 d .
H11 H 0.3478 0.4817 0.3631 0.050 Uiso 1 1 calc R
C12 C 0.5227(3) 0.5313(3) 0.3397(3) 0.0510(9) Uani 1 1 d .
H12 H 0.5529 0.4575 0.3284 0.061 Uiso 1 1 calc R
C13 C 0.6002(3) 0.6265(4) 0.3359(3) 0.0574(10) Uani 1 1 d .
H13 H 0.6842 0.6177 0.3233 0.069 Uiso 1 1 calc R
C14 C 0.5521(3) 0.7353(3) 0.3510(3) 0.0522(9) Uani 1 1 d .
H14 H 0.6022 0.8011 0.3474 0.063 Uiso 1 1 calc R
C15 C 0.4282(3) 0.7443(3) 0.3717(3) 0.0383(7) Uani 1 1 d .
C16 C 0.3684(3) 0.8529(3) 0.3928(3) 0.0405(7) Uani 1 1 d .
H16 H 0.4121 0.9229 0.3918 0.049 Uiso 1 1 calc R
C17 C 0.1983(3) 0.9579(3) 0.4450(3) 0.0448(8) Uani 1 1 d .
H17A H 0.1055 0.9616 0.4060 0.054 Uiso 1 1 calc R
H17B H 0.2418 1.0232 0.4181 0.054 Uiso 1 1 calc R
C18 C 0.2159(4) 0.9648(3) 0.5786(3) 0.0551(9) Uani 1 1 d .
H18A H 0.1669 1.0306 0.5973 0.066 Uiso 1 1 calc R
H18B H 0.1798 0.8954 0.6058 0.066 Uiso 1 1 calc R
O4 O 0.3483(3) 0.9760(2) 0.6394(3) 0.0848(10) Uani 1 1 d .
H4 H 0.3838 0.9122 0.6453 0.127 Uiso 1 1 calc R

loop_
_atom_site_aniso_label
_atom_site_aniso_U_11
_atom_site_aniso_U_22
_atom_site_aniso_U_33
_atom_site_aniso_U_23
_atom_site_aniso_U_13
_atom_site_aniso_U_12
Mn1 0.0315(3) 0.0316(3) 0.0335(3) 0.00276(17) 0.00688(19) -0.00024(18)
Br1 0.0522(2) 0.0469(2) 0.0356(2) 0.00208(13) -0.00113(15) -0.00261(14)
N1 0.0331(13) 0.0394(14) 0.0289(13) -0.0010(10) 0.0058(10) 0.0006(11)
N2 0.0426(15) 0.0345(13) 0.0278(13) -0.0010(10) 0.0063(11) -0.0017(11)
C1 0.0308(16) 0.0382(17) 0.049(2) 0.0057(14) 0.0135(14) 0.0051(13)
O1 0.0604(15) 0.0816(18) 0.0371(14) 0.0108(12) 0.0127(11) 0.0143(13)
C2 0.0407(17) 0.0400(19) 0.0487(19) 0.0069(14) 0.0083(14) -0.0012(15)
O2 0.0795(19) 0.0431(16) 0.087(2) 0.0048(13) 0.0156(15) -0.0177(13)
C3 0.044(2) 0.0409(18) 0.056(2) 0.0106(15) 0.0109(15) 0.0031(15)
O3 0.0452(16) 0.0755(19) 0.111(2) 0.0198(17) 0.0296(15) 0.0190(14)
C11 0.0429(18) 0.0448(18) 0.0359(17) -0.0018(14) 0.0048(13) 0.0063(14)
C12 0.0439(19) 0.062(2) 0.045(2) -0.0092(16) 0.0057(15) 0.0125(17)
C13 0.0368(18) 0.090(3) 0.047(2) -0.0181(19) 0.0124(15) 0.0036(19)
C14 0.0415(18) 0.073(2) 0.047(2) -0.0104(17) 0.0192(15) -0.0136(17)
C15 0.0382(16) 0.0466(17) 0.0305(16) -0.0070(13) 0.0087(13) -0.0072(14)
C16 0.0480(19) 0.0389(17) 0.0356(17) -0.0032(13) 0.0117(14) -0.0120(14)
C17 0.0502(19) 0.0326(16) 0.0495(19) 0.0013(14) 0.0074(15) 0.0061(14)
C18 0.072(2) 0.0422(19) 0.052(2) -0.0061(16) 0.0158(18) 0.0161(17)
O4 0.093(2) 0.0651(18) 0.0733(19) -0.0294(15) -0.0256(16) 0.0254(16)

loop_
_atom_type_symbol
_atom_type_description
_atom_type_scat_dispersion_real
_atom_type_scat_dispersion_imag
_atom_type_scat_source
C C 0.0033 0.0016 'International Tables Vol C Tables 4.2.6.8 and 6.1.1.4'
H H 0.0000 0.0000 'International Tables Vol C Tables 4.2.6.8 and 6.1.1.4'
N N 0.0061 0.0033 'International Tables Vol C Tables 4.2.6.8 and 6.1.1.4'
O O 0.0106 0.0060 'International Tables Vol C Tables 4.2.6.8 and 6.1.1.4'
Mn Mn 0.3368 0.7283 'International Tables Vol C Tables 4.2.6.8 and 6.1.1.4'
Br Br -0.2901 2.4595 'International Tables Vol C Tables 4.2.6.8 and 6.1.1.4'

loop_
_geom_angle_atom_site_label_1
_geom_angle_atom_site_label_2
_geom_angle_atom_site_label_3
_geom_angle
C1 Mn1 C3 88.86(14)
C1 Mn1 C2 89.73(14)
C3 Mn1 C2 88.40(15)
C1 Mn1 N2 93.32(12)
C3 Mn1 N2 97.74(12)
C2 Mn1 N2 173.20(13)
C1 Mn1 N1 95.96(11)
C3 Mn1 N1 173.94(12)
C2 Mn1 N1 95.27(12)
N2 Mn1 N1 78.37(10)
C1 Mn1 Br1 177.50(9)
C3 Mn1 Br1 88.71(11)
C2 Mn1 Br1 89.59(10)
N2 Mn1 Br1 87.62(6)
N1 Mn1 Br1 86.50(6)
C11 N1 C15 117.5(3)
C11 N1 Mn1 128.0(2)
C15 N1 Mn1 114.44(19)
C16 N2 C17 118.0(3)
C16 N2 Mn1 115.7(2)
C17 N2 Mn1 126.21(19)
O1 C1 Mn1 176.4(3)
O2 C2 Mn1 178.2(3)
O3 C3 Mn1 178.0(3)
N1 C11 C12 122.9(3)
C13 C12 C11 119.2(3)
C12 C13 C14 119.2(3)
C15 C14 C13 118.6(3)
N1 C15 C14 122.6(3)
N1 C15 C16 113.5(3)
C14 C15 C16 123.9(3)
N2 C16 C15 117.8(3)
N2 C17 C18 110.2(2)
O4 C18 C17 112.4(3)

loop_
_geom_bond_atom_site_label_1
_geom_bond_atom_site_label_2
_geom_bond_distance
Mn1 C1 1.798(3)
Mn1 C3 1.801(4)
Mn1 C2 1.815(3)
Mn1 N2 2.044(2)
Mn1 N1 2.050(2)
Mn1 Br1 2.5420(7)
N1 C11 1.331(4)
N1 C15 1.361(4)
N2 C16 1.272(4)
N2 C17 1.468(4)
C1 O1 1.138(4)
C2 O2 1.141(4)
C3 O3 1.144(4)
C11 C12 1.379(5)
C12 C13 1.373(5)
C13 C14 1.381(5)
C14 C15 1.379(5)
C15 C16 1.448(4)
C17 C18 1.516(5)
C18 O4 1.403(4)
